data_7206451
loop_
_publ_author_name
'Huang, Yu-Ting'
'Lai, Yu-Lun'
'Lin, Chia-Her'
'Wang, Sue-Lein'

_publ_section_title
;
 Direct use of waste PET as unfailing source of organic reagents in the
 synthesis of intrinsic white/yellow luminescent nanoporous
 zincophosphates
;
_journal_issue 8
_journal_name_full 'Green Chemistry'
_journal_page_first 2000
_journal_paper_doi 10.1039/c1gc15427c
_journal_volume 13
_journal_year 2011
_chemical_formula_sum 'C21 H22 N2 O12 P2 Zn2'
_chemical_formula_weight 687.09
_chemical_name_systematic
;
?
;
_space_group_IT_number 14
_symmetry_cell_setting monoclinic
_symmetry_space_group_name_Hall '-P 2ybc'
_symmetry_space_group_name_H-M 'P 1 21/c 1'
_atom_sites_solution_hydrogens geom
_atom_sites_solution_primary direct
_atom_sites_solution_secondary difmap
_audit_creation_method SHELXL-97
_cell_angle_alpha 90.00
_cell_angle_beta 92.2110(10)
_cell_angle_gamma 90.00
_cell_formula_units_Z 4
_cell_length_a 27.6213(12)
_cell_length_b 9.1189(4)
_cell_length_c 9.9954(5)
_cell_measurement_reflns_used 6964
_cell_measurement_temperature 295(2)
_cell_measurement_theta_max 28.235
_cell_measurement_theta_min 2.352
_cell_volume 2515.7(2)
_computing_cell_refinement 'Bruker SHELXTL'
_computing_data_collection 'Bruker SMART'
_computing_data_reduction 'SHELXS-97 (Sheldrick, 1990)'
_computing_molecular_graphics 'Bruker SHELXTL'
_computing_publication_material 'Bruker SHELXTL'
_computing_structure_refinement 'SHELXL-97 (Sheldrick, 2008)'
_computing_structure_solution 'SHELXS-97 (Sheldrick, 2008)'
_diffrn_ambient_temperature 295(2)
_diffrn_measured_fraction_theta_full 0.993
_diffrn_measured_fraction_theta_max 0.993
_diffrn_measurement_device_type 'CCD area detector'
_diffrn_measurement_method 'phi and omega scans'
_diffrn_radiation_monochromator graphite
_diffrn_radiation_source 'fine-focus sealed tube'
_diffrn_radiation_type MoK\a
_diffrn_radiation_wavelength 0.71073
_diffrn_reflns_av_R_equivalents 0.0340
_diffrn_reflns_av_sigmaI/netI 0.0367
_diffrn_reflns_limit_h_max 35
_diffrn_reflns_limit_h_min -36
_diffrn_reflns_limit_k_max 12
_diffrn_reflns_limit_k_min -12
_diffrn_reflns_limit_l_max 13
_diffrn_reflns_limit_l_min -10
_diffrn_reflns_number 18089
_diffrn_reflns_theta_full 28.29
_diffrn_reflns_theta_max 28.29
_diffrn_reflns_theta_min 0.74
_exptl_absorpt_coefficient_mu 2.103
_exptl_absorpt_correction_T_max 0.965
_exptl_absorpt_correction_T_min 0.760
_exptl_absorpt_correction_type empirical
_exptl_crystal_colour Brown
_exptl_crystal_density_diffrn 1.814
_exptl_crystal_density_meas ?
_exptl_crystal_density_method 'not measured'
_exptl_crystal_description block
_exptl_crystal_F_000 1392
_exptl_crystal_size_max 0.25
_exptl_crystal_size_mid 0.2
_exptl_crystal_size_min 0.1
_refine_diff_density_max 1.630
_refine_diff_density_min -0.534
_refine_diff_density_rms 0.105
_refine_ls_extinction_method none
_refine_ls_goodness_of_fit_ref 1.191
_refine_ls_matrix_type full
_refine_ls_number_parameters 352
_refine_ls_number_reflns 6213
_refine_ls_number_restraints 0
_refine_ls_restrained_S_all 1.191
_refine_ls_R_factor_all 0.0623
_refine_ls_R_factor_gt 0.0513
_refine_ls_shift/su_max 0.001
_refine_ls_shift/su_mean 0.000
_refine_ls_structure_factor_coef Fsqd
_refine_ls_weighting_details 'calc w=1/[\s^2^(Fo^2^)+(0.0379P)^2^+9.0829P] where P=(Fo^2^+2Fc^2^)/3'
_refine_ls_weighting_scheme calc
_refine_ls_wR_factor_gt 0.1324
_refine_ls_wR_factor_ref 0.1361
_reflns_number_gt 4980
_reflns_number_total 6213
_reflns_threshold_expression >2sigma(I)
_cod_data_source_file c1gc15427c.txt
_cod_data_source_block 1
_cod_depositor_comments
;
The following automatic conversions were performed:

'_exptl_crystal_density_meas' value 'not measured' was changed to '?'
- the value is perceived as not measured.

Automatic conversion script
Id: cif_fix_values 3008 2015-01-20 13:52:24Z robertas 
;
_cod_original_sg_symbol_H-M P2(1)/c
_cod_database_code 7206451

loop_
_symmetry_equiv_pos_as_xyz
'x, y, z'
'-x, y+1/2, -z+1/2'
'-x, -y, -z'
'x, -y-1/2, z-1/2'

loop_
_atom_site_label
_atom_site_type_symbol
_atom_site_fract_x
_atom_site_fract_y
_atom_site_fract_z
_atom_site_U_iso_or_equiv
_atom_site_adp_type
_atom_site_occupancy
_atom_site_symmetry_multiplicity
_atom_site_calc_flag
Zn1 Zn 0.049544(16) 0.32200(5) 0.09595(5) 0.02128(13) Uani 1 1 d
Zn2 Zn 0.451647(17) 0.32169(6) 0.08788(5) 0.02737(14) Uani 1 1 d
P1 P 0.02663(4) 0.41946(12) -0.19539(11) 0.0217(2) Uani 1 1 d
P2 P 0.47664(4) 0.42296(14) -0.19868(11) 0.0273(2) Uani 1 1 d
O1 O 0.03338(12) 0.2971(3) -0.0949(3) 0.0292(7) Uani 1 1 d
O2 O 0.02171(11) 0.1428(4) 0.1621(3) 0.0271(7) Uani 1 1 d
O3 O 0.01638(12) 0.4852(4) 0.1718(3) 0.0374(8) Uani 1 1 d
O4 O 0.07394(13) 0.5189(4) -0.1868(4) 0.0394(8) Uani 1 1 d
O5 O 0.46738(12) 0.3029(4) -0.0988(3) 0.0321(7) Uani 1 1 d
O6 O 0.47525(12) 0.4990(4) 0.1737(4) 0.0381(8) Uani 1 1 d
O7 O 0.43551(13) 0.5414(4) -0.1887(4) 0.0448(9) Uani 1 1 d
O8 O 0.47657(12) 0.1374(4) 0.1593(3) 0.0346(8) Uani 1 1 d
O10 O 0.11821(11) 0.3668(4) 0.1196(4) 0.0408(8) Uani 1 1 d
O11 O 0.14355(13) 0.1944(5) 0.2643(4) 0.0541(11) Uani 1 1 d
O12 O 0.35655(14) 0.4599(6) -0.0658(5) 0.0593(12) Uani 1 1 d
O13 O 0.38197(12) 0.3340(4) 0.1155(4) 0.0433(9) Uani 1 1 d
C1 C 0.20219(16) 0.3348(6) 0.1545(5) 0.0317(10) Uani 1 1 d
C2 C 0.24007(18) 0.2662(7) 0.2268(6) 0.0439(13) Uani 1 1 d
C3 C 0.21277(17) 0.4294(6) 0.0513(5) 0.0363(11) Uani 1 1 d
C4 C 0.28789(17) 0.2906(7) 0.1932(6) 0.0446(13) Uani 1 1 d
C5 C 0.26060(17) 0.4527(6) 0.0181(5) 0.0367(11) Uani 1 1 d
C6 C 0.29827(15) 0.3807(6) 0.0869(5) 0.0328(10) Uani 1 1 d
C7 C 0.34974(17) 0.3944(6) 0.0394(5) 0.0372(11) Uani 1 1 d
C8 C 0.08036(18) 0.7356(6) 0.5313(6) 0.0411(12) Uani 1 1 d
C9 C 0.12569(18) 0.7445(6) 0.5912(6) 0.0415(12) Uani 1 1 d
C10 C 0.15859(16) 0.6329(6) 0.5754(5) 0.0356(11) Uani 1 1 d
C11 C 0.0987(2) 0.5058(6) 0.4385(6) 0.0415(12) Uani 1 1 d
C12 C 0.14487(19) 0.5141(6) 0.4963(6) 0.0415(12) Uani 1 1 d
C13 C 0.20727(19) 0.6385(8) 0.6490(6) 0.0512(15) Uani 1 1 d
C14 C 0.25075(18) 0.6183(7) 0.5602(6) 0.0451(13) Uani 1 1 d
C15 C 0.29784(18) 0.6339(8) 0.6418(6) 0.0516(15) Uani 1 1 d
C16 C 0.34330(17) 0.6186(6) 0.5645(5) 0.0387(12) Uani 1 1 d
C17 C 0.3810(2) 0.7174(8) 0.5845(7) 0.0559(16) Uani 1 1 d
C18 C 0.3504(2) 0.5027(7) 0.4778(7) 0.0549(16) Uani 1 1 d
C19 C 0.4226(2) 0.7011(11) 0.5188(7) 0.071(2) Uani 1 1 d
C20 C 0.3933(3) 0.4872(9) 0.4130(8) 0.072(2) Uani 1 1 d
C21 C 0.15037(16) 0.2953(6) 0.1840(5) 0.0354(11) Uani 1 1 d
N1 N 0.06783(14) 0.6173(5) 0.4566(4) 0.0389(10) Uani 1 1 d
N2 N 0.42837(18) 0.5892(8) 0.4371(6) 0.0674(19) Uani 1 1 d
H11A H 0.0804 0.4211 0.3844 0.080 Uiso 1 1 d
H5A H 0.2688 0.5219 -0.0626 0.080 Uiso 1 1 d
H12A H 0.1679 0.4386 0.4824 0.080 Uiso 1 1 d
H8A H 0.0564 0.8122 0.5199 0.080 Uiso 1 1 d
H18A H 0.3285 0.4293 0.4804 0.080 Uiso 1 1 d
H3A H 0.1895 0.4896 0.0042 0.080 Uiso 1 1 d
H14A H 0.2484 0.5325 0.4910 0.080 Uiso 1 1 d
H2A H 0.2336 0.2117 0.2989 0.080 Uiso 1 1 d
H13A H 0.2116 0.7442 0.6938 0.080 Uiso 1 1 d
H4A H 0.3148 0.2332 0.2405 0.080 Uiso 1 1 d
H17A H 0.3695 0.8258 0.5835 0.080 Uiso 1 1 d
H15A H 0.2999 0.7140 0.6984 0.080 Uiso 1 1 d
H19A H 0.4569 0.7245 0.5205 0.080 Uiso 1 1 d
H13B H 0.2121 0.5724 0.7229 0.080 Uiso 1 1 d
H15B H 0.3004 0.5486 0.7210 0.080 Uiso 1 1 d
H9A H 0.1294 0.8283 0.6492 0.080 Uiso 1 1 d
H14B H 0.2521 0.7088 0.4943 0.080 Uiso 1 1 d
H1 H 0.0389 0.6152 0.4148 0.080 Uiso 1 1 d
H2 H 0.4541 0.5796 0.3694 0.080 Uiso 1 1 d
H4C H 0.0990 0.4509 -0.1761 0.050 Uiso 1 1 d
H7C H 0.4203 0.5313 -0.1226 0.050 Uiso 1 1 d

loop_
_atom_site_aniso_label
_atom_site_aniso_U_11
_atom_site_aniso_U_22
_atom_site_aniso_U_33
_atom_site_aniso_U_23
_atom_site_aniso_U_13
_atom_site_aniso_U_12
Zn1 0.0170(2) 0.0253(2) 0.0217(2) 0.00098(19) 0.00205(17) 0.00139(18)
Zn2 0.0182(2) 0.0401(3) 0.0239(3) 0.0008(2) 0.00220(19) -0.0011(2)
P1 0.0222(5) 0.0237(5) 0.0192(5) -0.0016(4) 0.0018(4) 0.0033(4)
P2 0.0221(5) 0.0384(6) 0.0217(5) -0.0012(5) 0.0032(4) -0.0045(5)
O1 0.0376(17) 0.0304(17) 0.0194(14) -0.0014(12) -0.0028(12) 0.0063(13)
O2 0.0276(15) 0.0353(17) 0.0183(14) 0.0037(12) -0.0011(12) -0.0075(13)
O3 0.0385(19) 0.0390(19) 0.0348(18) -0.0077(15) 0.0019(15) 0.0188(15)
O4 0.0365(19) 0.0385(19) 0.043(2) 0.0007(16) 0.0003(16) -0.0114(15)
O5 0.0304(16) 0.042(2) 0.0242(16) 0.0009(14) 0.0072(13) -0.0007(14)
O6 0.0278(17) 0.049(2) 0.0377(19) -0.0106(16) 0.0029(14) -0.0120(15)
O7 0.038(2) 0.052(2) 0.045(2) 0.0146(18) 0.0151(17) 0.0102(17)
O8 0.0340(18) 0.051(2) 0.0193(15) 0.0002(14) 0.0004(13) 0.0111(15)
O10 0.0166(15) 0.052(2) 0.054(2) -0.0006(18) 0.0004(15) 0.0005(14)
O11 0.0289(19) 0.076(3) 0.058(3) 0.023(2) 0.0063(17) -0.0083(19)
O12 0.0285(19) 0.086(3) 0.064(3) 0.021(3) 0.0161(19) 0.003(2)
O13 0.0165(15) 0.066(3) 0.048(2) -0.0008(19) 0.0012(14) 0.0005(15)
C1 0.019(2) 0.044(3) 0.032(2) -0.002(2) 0.0016(17) -0.0031(18)
C2 0.026(2) 0.057(3) 0.049(3) 0.016(3) 0.005(2) -0.002(2)
C3 0.025(2) 0.045(3) 0.039(3) 0.004(2) 0.0063(19) 0.006(2)
C4 0.019(2) 0.062(4) 0.052(3) 0.012(3) -0.001(2) 0.000(2)
C5 0.027(2) 0.047(3) 0.036(3) 0.007(2) 0.005(2) -0.001(2)
C6 0.0162(19) 0.045(3) 0.038(3) -0.005(2) 0.0021(18) -0.0049(18)
C7 0.021(2) 0.046(3) 0.045(3) -0.007(2) 0.007(2) -0.005(2)
C8 0.030(2) 0.043(3) 0.051(3) 0.008(3) 0.007(2) 0.010(2)
C9 0.030(2) 0.044(3) 0.050(3) -0.003(3) 0.005(2) 0.000(2)
C10 0.021(2) 0.049(3) 0.037(3) -0.001(2) 0.0051(19) 0.001(2)
C11 0.040(3) 0.044(3) 0.040(3) 0.001(2) 0.001(2) -0.005(2)
C12 0.032(3) 0.047(3) 0.045(3) 0.003(2) 0.000(2) 0.007(2)
C13 0.023(2) 0.083(4) 0.047(3) -0.008(3) 0.002(2) 0.004(3)
C14 0.024(2) 0.065(4) 0.047(3) -0.001(3) 0.004(2) 0.001(2)
C15 0.022(2) 0.084(5) 0.049(3) -0.016(3) 0.007(2) 0.001(3)
C16 0.022(2) 0.057(3) 0.038(3) 0.007(2) 0.0040(19) 0.001(2)
C17 0.044(3) 0.066(4) 0.057(4) 0.007(3) -0.004(3) -0.011(3)
C18 0.045(3) 0.057(4) 0.063(4) -0.004(3) 0.021(3) -0.005(3)
C19 0.030(3) 0.127(7) 0.055(4) 0.027(5) 0.000(3) -0.021(4)
C20 0.064(5) 0.086(5) 0.068(5) 0.009(4) 0.034(4) 0.020(4)
C21 0.021(2) 0.050(3) 0.037(3) -0.007(2) 0.0069(18) 0.000(2)
N1 0.025(2) 0.056(3) 0.035(2) 0.008(2) -0.0017(17) 0.0014(19)
N2 0.028(2) 0.121(6) 0.055(3) 0.042(4) 0.019(2) 0.018(3)

loop_
_atom_type_symbol
_atom_type_description
_atom_type_scat_dispersion_real
_atom_type_scat_dispersion_imag
_atom_type_scat_source
C C 0.0033 0.0016 'International Tables Vol C Tables 4.2.6.8 and 6.1.1.4'
H H 0.0000 0.0000 'International Tables Vol C Tables 4.2.6.8 and 6.1.1.4'
N N 0.0061 0.0033 'International Tables Vol C Tables 4.2.6.8 and 6.1.1.4'
O O 0.0106 0.0060 'International Tables Vol C Tables 4.2.6.8 and 6.1.1.4'
P P 0.1023 0.0942 'International Tables Vol C Tables 4.2.6.8 and 6.1.1.4'
Zn Zn 0.2839 1.4301 'International Tables Vol C Tables 4.2.6.8 and 6.1.1.4'

loop_
_geom_angle_atom_site_label_1
_geom_angle_atom_site_label_2
_geom_angle_atom_site_label_3
_geom_angle
_geom_angle_site_symmetry_1
_geom_angle_site_symmetry_3
O3 Zn1 O2 108.56(15) . .
O3 Zn1 O10 105.49(16) . .
O2 Zn1 O10 122.31(15) . .
O3 Zn1 O1 112.40(14) . .
O2 Zn1 O1 99.01(13) . .
O10 Zn1 O1 109.14(15) . .
O6 Zn2 O5 114.62(15) . .
O6 Zn2 O8 116.89(15) . .
O5 Zn2 O8 100.85(14) . .
O6 Zn2 O13 101.89(16) . .
O5 Zn2 O13 113.48(15) . .
O8 Zn2 O13 109.54(16) . .
O3 P1 O1 113.8(2) 3_565 .
O3 P1 O2 108.56(19) 3_565 4_565
O1 P1 O2 110.41(18) . 4_565
O3 P1 O4 108.4(2) 3_565 .
O1 P1 O4 107.80(19) . .
O2 P1 O4 107.72(19) 4_565 .
O5 P2 O6 113.6(2) . 3_665
O5 P2 O8 111.1(2) . 4_565
O6 P2 O8 107.00(19) 3_665 4_565
O5 P2 O7 108.32(19) . .
O6 P2 O7 107.3(2) 3_665 .
O8 P2 O7 109.4(2) 4_565 .
P1 O1 Zn1 125.56(19) . .
P1 O2 Zn1 127.45(18) 4_566 .
P1 O3 Zn1 154.9(2) 3_565 .
P1 O4 H4C 103.4 . .
P2 O5 Zn2 128.5(2) . .
P2 O6 Zn2 138.0(2) 3_665 .
P2 O7 H7C 112.1 . .
P2 O8 Zn2 130.1(2) 4_566 .
C21 O10 Zn1 128.2(4) . .
C7 O13 Zn2 127.5(3) . .
C3 C1 C2 119.3(4) . .
C3 C1 C21 121.4(4) . .
C2 C1 C21 119.1(5) . .
C4 C2 C1 120.1(5) . .
C4 C2 H2A 120.1 . .
C1 C2 H2A 119.6 . .
C1 C3 C5 120.2(5) . .
C1 C3 H3A 124.6 . .
C5 C3 H3A 114.9 . .
C6 C4 C2 120.5(5) . .
C6 C4 H4A 119.8 . .
C2 C4 H4A 119.4 . .
C6 C5 C3 120.6(5) . .
C6 C5 H5A 118.8 . .
C3 C5 H5A 120.5 . .
C4 C6 C5 119.2(4) . .
C4 C6 C7 120.9(5) . .
C5 C6 C7 119.8(5) . .
O12 C7 O13 126.4(5) . .
O12 C7 C6 118.9(5) . .
O13 C7 C6 114.7(5) . .
N1 C8 C9 120.0(5) . .
N1 C8 H8A 110.7 . .
C9 C8 H8A 128.3 . .
C8 C9 C10 120.1(5) . .
C8 C9 H9A 112.6 . .
C10 C9 H9A 126.9 . .
C9 C10 C12 118.4(5) . .
C9 C10 C13 119.9(5) . .
C12 C10 C13 121.6(5) . .
N1 C11 C12 118.9(5) . .
N1 C11 H11A 109.0 . .
C12 C11 H11A 132.0 . .
C11 C12 C10 120.6(5) . .
C11 C12 H12A 120.7 . .
C10 C12 H12A 118.7 . .
C10 C13 C14 114.7(5) . .
C10 C13 H13A 108.5 . .
C14 C13 H13A 105.9 . .
C10 C13 H13B 116.7 . .
C14 C13 H13B 106.4 . .
H13A C13 H13B 103.6 . .
C15 C14 C13 110.7(5) . .
C15 C14 H14A 117.2 . .
C13 C14 H14A 116.4 . .
C15 C14 H14B 102.2 . .
C13 C14 H14B 108.3 . .
H14A C14 H14B 100.0 . .
C16 C15 C14 115.5(5) . .
C16 C15 H15A 110.8 . .
C14 C15 H15A 115.8 . .
C16 C15 H15B 105.6 . .
C14 C15 H15B 110.3 . .
H15A C15 H15B 96.7 . .
C17 C16 C18 117.6(5) . .
C17 C16 C15 120.1(6) . .
C18 C16 C15 122.2(5) . .
C19 C17 C16 120.4(7) . .
C19 C17 H17A 111.3 . .
C16 C17 H17A 113.0 . .
C20 C18 C16 121.1(6) . .
C20 C18 H18A 121.7 . .
C16 C18 H18A 115.8 . .
N2 C19 C17 120.7(7) . .
N2 C19 H19A 92.2 . .
C17 C19 H19A 144.5 . .
N2 C20 C18 117.8(7) . .
O11 C21 O10 126.4(5) . .
O11 C21 C1 118.1(5) . .
O10 C21 C1 115.5(5) . .
C11 N1 C8 121.9(4) . .
C11 N1 H1 119.0 . .
C8 N1 H1 119.0 . .
C19 N2 C20 122.4(5) . .
C19 N2 H2 126.1 . .
C20 N2 H2 109.9 . .

loop_
_geom_bond_atom_site_label_1
_geom_bond_atom_site_label_2
_geom_bond_distance
_geom_bond_site_symmetry_2
Zn1 O3 1.919(3) .
Zn1 O2 1.933(3) .
Zn1 O10 1.946(3) .
Zn1 O1 1.955(3) .
Zn2 O6 1.932(3) .
Zn2 O5 1.940(3) .
Zn2 O8 1.941(4) .
Zn2 O13 1.958(3) .
P1 O3 1.498(3) 3_565
P1 O1 1.508(3) .
P1 O2 1.535(3) 4_565
P1 O4 1.590(3) .
P2 O5 1.510(3) .
P2 O6 1.520(3) 3_665
P2 O8 1.522(3) 4_565
P2 O7 1.573(4) .
O2 P1 1.535(3) 4_566
O3 P1 1.498(3) 3_565
O4 H4C 0.9324 .
O6 P2 1.520(3) 3_665
O7 H7C 0.8015 .
O8 P2 1.522(3) 4_566
O10 C21 1.259(6) .
O11 C21 1.240(6) .
O12 C7 1.230(7) .
O13 C7 1.273(6) .
C1 C3 1.384(7) .
C1 C2 1.397(7) .
C1 C21 1.516(6) .
C2 C4 1.393(7) .
C2 H2A 0.8991 .
C3 C5 1.391(6) .
C3 H3A 0.9556 .
C4 C6 1.381(8) .
C4 H4A 1.0115 .
C5 C6 1.390(7) .
C5 H5A 1.0553 .
C6 C7 1.521(6) .
C8 N1 1.349(7) .
C8 C9 1.369(7) .
C8 H8A 0.9661 .
C9 C10 1.378(7) .
C9 H9A 0.9622 .
C10 C12 1.386(8) .
C10 C13 1.509(7) .
C11 N1 1.345(7) .
C11 C12 1.381(7) .
C11 H11A 1.0602 .
C12 H12A 0.9513 .
C13 C14 1.532(7) .
C13 H13A 1.0675 .
C13 H13B 0.9582 .
C14 C15 1.515(7) .
C14 H14A 1.0447 .
C14 H14B 1.0579 .
C15 C16 1.506(7) .
C15 H15A 0.9244 .
C15 H15B 1.1102 .
C16 C17 1.385(8) .
C16 C18 1.385(8) .
C17 C19 1.353(10) .
C17 H17A 1.0383 .
C18 C20 1.378(8) .
C18 H18A 0.9035 .
C19 N2 1.321(11) .
C19 H19A 0.9719 .
C20 N2 1.358(11) .
N1 H1 0.8866 .
N2 H2 1.0035 .
